data_1563868
loop_
_publ_author_name
'Wassy, Daniel'
'Hermann, Mathias'
'W\"ossner, Jan S.'
'Fr\'ed\'eric, Lucas'
'Pieters, Gr\'egory'
'Esser, Birgit'

_publ_section_title
;
 Enantiopure nanohoops through racemic resolution of diketo[n]CPPs by
 chiral derivatization as precursors to DBP[n]CPPs
;
_journal_name_full 'Chemical Science'
_journal_paper_doi 10.1039/D1SC02718B
_journal_year 2021
_chemical_formula_moiety 'C70 H52, C6 H12, C5 H12'
_chemical_formula_sum 'C81 H76'
_chemical_formula_weight 1049.41
_space_group_crystal_system orthorhombic
_space_group_IT_number 61
_space_group_name_Hall '-P 2ac 2ab'
_space_group_name_H-M_alt 'P b c a'
_atom_sites_solution_hydrogens geom
_atom_sites_solution_primary direct
_audit_creation_method
;
FinalCif V84 by Daniel Kratzert, Freiburg 2021,
https://github.com/dkratzert/FinalCif
;
_audit_update_record
;
2021-01-20 deposited with the CCDC.	2021-06-21 downloaded from the CCDC.
;
_cell_angle_alpha 90
_cell_angle_beta 90
_cell_angle_gamma 90
_cell_formula_units_Z 8
_cell_length_a 17.0179(16)
_cell_length_b 18.630(2)
_cell_length_c 38.286(9)
_cell_measurement_reflns_used 9930
_cell_measurement_temperature 100(2)
_cell_measurement_theta_max 48.2835
_cell_measurement_theta_min 2.305
_cell_volume 12138(3)
_computing_cell_refinement 'SAINT V8.40A'
_computing_data_collection 'Bruker BIS V6.2.12/2019-08-12'
_computing_data_reduction 'SAINT V8.40A'
_computing_structure_refinement 'SHELXL-2018/3 (Sheldrick, 2018)'
_computing_structure_solution 'SHELXT 2014/5 (Sheldrick, 2014)'
_diffrn_ambient_environment N~2~
_diffrn_ambient_temperature 100(2)
_diffrn_detector CPAD
_diffrn_detector_area_resol_mean 7.41
_diffrn_detector_type 'Bruker PHOTON III'
_diffrn_measured_fraction_theta_full 0.980
_diffrn_measured_fraction_theta_max 0.980
_diffrn_measurement_device 'three-circle diffractometer'
_diffrn_measurement_device_type 'Bruker D8 VENTURE dual wavelength Mo/Cu'
_diffrn_measurement_method '\w and \f scans'
_diffrn_measurement_specimen_support 'MiTeGen micromount'
_diffrn_radiation_monochromator 'mirror optics'
_diffrn_radiation_probe x-ray
_diffrn_radiation_type CuK\a
_diffrn_radiation_wavelength 1.54184
_diffrn_reflns_av_R_equivalents 0.1669
_diffrn_reflns_av_unetI/netI 0.0697
_diffrn_reflns_Laue_measured_fraction_full 0.980
_diffrn_reflns_Laue_measured_fraction_max 0.980
_diffrn_reflns_limit_h_max 17
_diffrn_reflns_limit_h_min -17
_diffrn_reflns_limit_k_max 19
_diffrn_reflns_limit_k_min -19
_diffrn_reflns_limit_l_max 40
_diffrn_reflns_limit_l_min -40
_diffrn_reflns_number 154610
_diffrn_reflns_point_group_measured_fraction_full 0.980
_diffrn_reflns_point_group_measured_fraction_max 0.980
_diffrn_reflns_theta_full 54.928
_diffrn_reflns_theta_max 54.928
_diffrn_reflns_theta_min 2.308
_diffrn_source 'microfocus sealed X-ray tube'
_diffrn_source_current 1.1
_diffrn_source_type 'Incoatec I\ms'
_diffrn_source_voltage 50.0
_exptl_absorpt_coefficient_mu 0.483
_exptl_absorpt_correction_T_max 0.7507
_exptl_absorpt_correction_T_min 0.604
_exptl_absorpt_correction_type multi-scan
_exptl_absorpt_process_details
;
SADABS-2016/2 - Bruker AXS area detector scaling and absorption correction:
Krause, L., Herbst-Irmer, R., Sheldrick G.M. & Stalke D., J. Appl. Cryst. 48
(2015) 3-10
;
_exptl_crystal_colour red
_exptl_crystal_density_diffrn 1.148
_exptl_crystal_description plate
_exptl_crystal_F_000 4496
_exptl_crystal_recrystallization_method
'slow evaporation of a solution of a mixture of n-pentane, cyclohexane anddichloromethane'
_exptl_crystal_size_max 0.120
_exptl_crystal_size_mid 0.110
_exptl_crystal_size_min 0.010
_refine_diff_density_max 0.419
_refine_diff_density_min -0.273
_refine_diff_density_rms 0.063
_refine_ls_extinction_coef 0.00040(6)
_refine_ls_extinction_expression Fc^*^=kFc[1+0.001xFc^2^\l^3^/sin(2\q)]^-1/4^
_refine_ls_extinction_method 'SHELXL-2018/3 (Sheldrick 2018)'
_refine_ls_goodness_of_fit_ref 1.060
_refine_ls_hydrogen_treatment constr
_refine_ls_matrix_type full
_refine_ls_number_parameters 787
_refine_ls_number_reflns 7451
_refine_ls_number_restraints 307
_refine_ls_restrained_S_all 1.054
_refine_ls_R_factor_all 0.1683
_refine_ls_R_factor_gt 0.0990
_refine_ls_shift/su_max 0.000
_refine_ls_shift/su_mean 0.000
_refine_ls_structure_factor_coef Fsqd
_refine_ls_weighting_details 'w=1/[\s^2^(Fo^2^)+(0.1099P)^2^+28.5654P] where P=(Fo^2^+2Fc^2^)/3'
_refine_ls_weighting_scheme calc
_refine_ls_wR_factor_gt 0.2441
_refine_ls_wR_factor_ref 0.2878
_reflns_Friedel_coverage 0.000
_reflns_number_gt 4229
_reflns_number_total 7451
_reflns_threshold_expression 'I > 2\s(I)'
_cod_data_source_file d1sc02718b2.cif
_cod_data_source_block cu_Esser_DW_351_0m_a
_cod_database_code 1563868
_shelx_shelxl_version_number 2018/3
_shelx_space_group_comment
;
The symmetry employed for this shelxl refinement is uniquely defined
by the following loop, which should always be used as a source of
symmetry information in preference to the above space-group names.
They are only intended as comments.
;
_shelx_estimated_absorpt_t_min 0.944
_shelx_estimated_absorpt_t_max 0.995
_olex2_diffrn_ambient_temperature_device 'Oxford Cryostream 800'

loop_
_space_group_symop_operation_xyz
'x, y, z'
'-x+1/2, -y, z+1/2'
'-x, y+1/2, -z+1/2'
'x+1/2, -y+1/2, -z'
'-x, -y, -z'
'x-1/2, y, -z-1/2'
'x, -y-1/2, z-1/2'
'-x-1/2, y-1/2, z'

loop_
_atom_site_label
_atom_site_type_symbol
_atom_site_fract_x
_atom_site_fract_y
_atom_site_fract_z
_atom_site_U_iso_or_equiv
_atom_site_adp_type
_atom_site_occupancy
_atom_site_site_symmetry_order
_atom_site_calc_flag
_atom_site_refinement_flags_posn
_atom_site_refinement_flags_adp
_atom_site_refinement_flags_occupancy
_atom_site_disorder_assembly
_atom_site_disorder_group
C1 C 0.7505(5) 0.5703(4) 0.8415(2) 0.079(2) Uani 1 1 d . . . . .
C2 C 0.6726(5) 0.5471(5) 0.8428(2) 0.092(3) Uani 1 1 d . . . . .
H2 H 0.660422 0.498451 0.837725 0.110 Uiso 1 1 calc R U . . .
C3 C 0.6128(5) 0.5944(4) 0.8514(2) 0.091(2) Uani 1 1 d . . . . .
H3 H 0.560227 0.577354 0.852284 0.109 Uiso 1 1 calc R U . . .
C4 C 0.6276(4) 0.6652(4) 0.85863(19) 0.073(2) Uani 1 1 d . . . . .
C5 C 0.7061(5) 0.6830(4) 0.8640(2) 0.084(2) Uani 1 1 d . . . . .
H5 H 0.718724 0.728368 0.873881 0.101 Uiso 1 1 calc R U . . .
C6 C 0.7654(5) 0.6367(5) 0.8555(2) 0.088(2) Uani 1 1 d . . . . .
H6 H 0.818259 0.650958 0.859326 0.105 Uiso 1 1 calc R U . . .
C7 C 0.8064(4) 0.5317(4) 0.8178(2) 0.075(2) Uani 1 1 d . . . . .
C8 C 0.8653(4) 0.5685(4) 0.8008(2) 0.086(2) Uani 1 1 d . . . . .
H8 H 0.885661 0.611155 0.810899 0.103 Uiso 1 1 calc R U . . .
C9 C 0.8957(4) 0.5446(4) 0.7689(2) 0.077(2) Uani 1 1 d . . . . .
H9 H 0.935831 0.571435 0.757687 0.093 Uiso 1 1 calc R U . . .
C10 C 0.8679(4) 0.4820(4) 0.7536(2) 0.067(2) Uani 1 1 d . . . . .
C11 C 0.8186(4) 0.4397(4) 0.7733(2) 0.079(2) Uani 1 1 d . . . . .
H11 H 0.803925 0.393575 0.764964 0.095 Uiso 1 1 calc R U . . .
C12 C 0.7900(5) 0.4638(4) 0.8050(2) 0.084(2) Uani 1 1 d . . . . .
H12 H 0.758063 0.432550 0.818584 0.100 Uiso 1 1 calc R U . . .
C13 C 0.5657(4) 0.7190(4) 0.8523(2) 0.075(2) Uani 1 1 d . . . . .
C14 C 0.4868(5) 0.6993(4) 0.8493(2) 0.083(2) Uani 1 1 d . . . . .
H14 H 0.468806 0.657281 0.860877 0.100 Uiso 1 1 calc R U . . .
C15 C 0.4343(5) 0.7396(5) 0.8298(2) 0.087(2) Uani 1 1 d . . . . .
H15 H 0.381408 0.723724 0.828007 0.105 Uiso 1 1 calc R U . . .
C16 C 0.4561(4) 0.8023(4) 0.8128(2) 0.078(2) Uani 1 1 d . . . . .
C17 C 0.5313(5) 0.8275(4) 0.8208(2) 0.085(2) Uani 1 1 d . . . . .
H17 H 0.546755 0.873842 0.812945 0.102 Uiso 1 1 calc R U . . .
C18 C 0.5842(5) 0.7861(4) 0.8399(2) 0.083(2) Uani 1 1 d . . . . .
H18 H 0.635003 0.804961 0.844566 0.100 Uiso 1 1 calc R U . . .
C19 C 0.8726(4) 0.4713(4) 0.7152(2) 0.067(2) Uani 1 1 d . . . . .
C20 C 0.8881(4) 0.5302(4) 0.6940(2) 0.075(2) Uani 1 1 d . . . . .
H20 H 0.910900 0.572106 0.703824 0.090 Uiso 1 1 calc R U . . .
C21 C 0.8705(4) 0.5284(4) 0.6582(2) 0.077(2) Uani 1 1 d . . . . .
H21 H 0.882754 0.568806 0.644105 0.093 Uiso 1 1 calc R U . . .
C22 C 0.8353(4) 0.4681(4) 0.6429(2) 0.0676(19) Uani 1 1 d . . . . .
C23 C 0.8310(4) 0.4070(4) 0.6633(3) 0.083(2) Uani 1 1 d . . . . .
H23 H 0.816328 0.362660 0.652884 0.100 Uiso 1 1 calc R U . . .
C24 C 0.8482(5) 0.4095(4) 0.6990(2) 0.083(2) Uani 1 1 d . . . . .
H24 H 0.842703 0.366985 0.712552 0.099 Uiso 1 1 calc R U . . .
C25 C 0.4144(4) 0.8308(4) 0.7817(2) 0.078(2) Uani 1 1 d . . . . .
C26 C 0.3723(4) 0.7807(4) 0.7607(3) 0.085(2) Uani 1 1 d . . . . .
H26 H 0.354121 0.736853 0.770458 0.102 Uiso 1 1 calc R U . . .
C27 C 0.3582(4) 0.7965(5) 0.7259(3) 0.085(2) Uani 1 1 d . . . . .
H27 H 0.329330 0.763321 0.712086 0.102 Uiso 1 1 calc R U . . .
C28 C 0.3852(4) 0.8598(4) 0.7104(3) 0.078(2) Uani 1 1 d . . . . .
C29 C 0.4168(4) 0.9114(4) 0.7330(3) 0.079(2) Uani 1 1 d . . . . .
H29 H 0.429519 0.957466 0.724052 0.095 Uiso 1 1 calc R U . . .
C30 C 0.4300(4) 0.8975(4) 0.7681(3) 0.080(2) Uani 1 1 d . . . . .
H30 H 0.449973 0.934311 0.782782 0.096 Uiso 1 1 calc R U . . .
C31 C 0.7941(4) 0.4773(3) 0.6086(2) 0.0638(19) Uani 1 1 d . . . . .
C32 C 0.8090(4) 0.5379(4) 0.58776(19) 0.067(2) Uani 1 1 d . . . . .
H32 H 0.858884 0.560839 0.588478 0.080 Uiso 1 1 calc R U . . .
C33 C 0.7500(4) 0.5639(3) 0.56607(18) 0.0588(17) Uani 1 1 d . . . . .
C34 C 0.6762(3) 0.5283(4) 0.56410(18) 0.0606(18) Uani 1 1 d . . . . .
C35 C 0.6668(4) 0.4625(4) 0.57987(19) 0.0672(19) Uani 1 1 d . . . . .
H35 H 0.621156 0.434400 0.575766 0.081 Uiso 1 1 calc R U . . .
C36 C 0.7259(4) 0.4381(3) 0.6020(2) 0.071(2) Uani 1 1 d . . . . .
H36 H 0.719505 0.392791 0.612986 0.085 Uiso 1 1 calc R U . . .
C37 C 0.3953(4) 0.8628(4) 0.6718(2) 0.075(2) Uani 1 1 d . . . . .
C38 C 0.3512(4) 0.8197(4) 0.6495(2) 0.079(2) Uani 1 1 d . . . . .
H38 H 0.303056 0.799971 0.657668 0.095 Uiso 1 1 calc R U . . .
C39 C 0.3757(4) 0.8051(4) 0.6160(2) 0.073(2) Uani 1 1 d . . . . .
H39 H 0.343597 0.776963 0.600981 0.087 Uiso 1 1 calc R U . . .
C40 C 0.4479(4) 0.8314(4) 0.6039(2) 0.073(2) Uani 1 1 d . . . . .
C41 C 0.4842(4) 0.8827(4) 0.6240(2) 0.078(2) Uani 1 1 d . . . . .
H41 H 0.526879 0.908927 0.614413 0.094 Uiso 1 1 calc R U . . .
C42 C 0.4606(5) 0.8972(4) 0.6577(3) 0.086(2) Uani 1 1 d . . . . .
H42 H 0.489018 0.930883 0.671426 0.103 Uiso 1 1 calc R U . . .
C43 C 0.7434(3) 0.6376(3) 0.55217(17) 0.0586(17) Uani 1 1 d . . . . .
C44 C 0.6660(4) 0.6496(3) 0.54556(17) 0.0595(18) Uani 1 1 d . . . . .
C45 C 0.6208(4) 0.5848(3) 0.55272(17) 0.0597(17) Uani 1 1 d . . . . .
C46 C 0.8118(4) 0.6884(3) 0.5517(2) 0.0632(19) Uani 1 1 d . . . . .
C47 C 0.8651(4) 0.6861(4) 0.5239(2) 0.070(2) Uani 1 1 d . . . . .
C48 C 0.9317(4) 0.7294(4) 0.5255(2) 0.072(2) Uani 1 1 d . . . . .
H48 H 0.967575 0.728488 0.506481 0.087 Uiso 1 1 calc R U . . .
C49 C 0.9478(4) 0.7732(4) 0.5533(2) 0.0650(19) Uani 1 1 d . . . . .
C50 C 0.8934(4) 0.7750(3) 0.58063(19) 0.0644(19) Uani 1 1 d . . . . .
H50 H 0.902778 0.805976 0.599887 0.077 Uiso 1 1 calc R U . . .
C51 C 0.8263(4) 0.7329(3) 0.58047(19) 0.0602(18) Uani 1 1 d . . . . .
C52 C 0.4927(4) 0.7945(3) 0.57569(19) 0.0646(19) Uani 1 1 d . . . . .
C53 C 0.4797(4) 0.7218(3) 0.57040(18) 0.0619(18) Uani 1 1 d . . . . .
H53 H 0.430528 0.701550 0.576770 0.074 Uiso 1 1 calc R U . . .
C54 C 0.5370(4) 0.6785(3) 0.55602(17) 0.0603(18) Uani 1 1 d . . . . .
C55 C 0.6104(4) 0.7090(3) 0.54617(17) 0.0596(18) Uani 1 1 d . . . . .
C56 C 0.6193(4) 0.7825(4) 0.54697(19) 0.070(2) Uani 1 1 d . . . . .
H56 H 0.665337 0.804036 0.537603 0.084 Uiso 1 1 calc R U . . .
C57 C 0.5603(4) 0.8254(4) 0.5616(2) 0.070(2) Uani 1 1 d . . . . .
H57 H 0.566430 0.876079 0.561972 0.084 Uiso 1 1 calc R U . . .
C58 C 0.5438(3) 0.6005(3) 0.55762(18) 0.0590(18) Uani 1 1 d . . . . .
C59 C 0.4776(3) 0.5522(3) 0.56739(19) 0.0558(17) Uani 1 1 d . . . . .
C60 C 0.4198(4) 0.5370(3) 0.54242(19) 0.0609(18) Uani 1 1 d . . . . .
C61 C 0.3586(3) 0.4904(3) 0.5510(2) 0.0607(18) Uani 1 1 d . . . . .
H61 H 0.320187 0.479373 0.533850 0.073 Uiso 1 1 calc R U . . .
C62 C 0.3523(4) 0.4598(3) 0.5839(2) 0.0623(18) Uani 1 1 d . . . . .
C63 C 0.4088(4) 0.4782(3) 0.60870(19) 0.0629(18) Uani 1 1 d . . . . .
H63 H 0.404832 0.458603 0.631537 0.075 Uiso 1 1 calc R U . . .
C64 C 0.4711(4) 0.5246(4) 0.6011(2) 0.0630(18) Uani 1 1 d . . . . .
C65 C 0.8508(5) 0.6353(5) 0.4934(2) 0.102(3) Uani 1 1 d . . . . .
H65A H 0.803497 0.650388 0.480752 0.153 Uiso 1 1 calc R U . . .
H65B H 0.843475 0.586442 0.502274 0.153 Uiso 1 1 calc R U . . .
H65C H 0.896030 0.636503 0.477614 0.153 Uiso 1 1 calc R U . . .
C66 C 1.0225(4) 0.8174(4) 0.5552(2) 0.074(2) Uani 1 1 d . . . . .
H66A H 1.047507 0.818700 0.532187 0.111 Uiso 1 1 calc R U . . .
H66B H 1.058620 0.795621 0.572145 0.111 Uiso 1 1 calc R U . . .
H66C H 1.009720 0.866348 0.562642 0.111 Uiso 1 1 calc R U . . .
C67 C 0.7688(4) 0.7337(4) 0.61109(19) 0.073(2) Uani 1 1 d . . . . .
H67A H 0.718946 0.754985 0.603577 0.110 Uiso 1 1 calc R U . . .
H67B H 0.790930 0.762091 0.630251 0.110 Uiso 1 1 calc R U . . .
H67C H 0.759643 0.684404 0.619082 0.110 Uiso 1 1 calc R U . . .
C68 C 0.4232(4) 0.5704(4) 0.50685(18) 0.071(2) Uani 1 1 d . . . . .
H68A H 0.472432 0.556938 0.495357 0.106 Uiso 1 1 calc R U . . .
H68B H 0.420549 0.622796 0.509082 0.106 Uiso 1 1 calc R U . . .
H68C H 0.378637 0.553495 0.492866 0.106 Uiso 1 1 calc R U . . .
C69 C 0.2869(4) 0.4099(4) 0.5925(2) 0.073(2) Uani 1 1 d . . . . .
H69A H 0.239055 0.425214 0.580415 0.109 Uiso 1 1 calc R U . . .
H69B H 0.277755 0.410298 0.617813 0.109 Uiso 1 1 calc R U . . .
H69C H 0.300859 0.361188 0.585092 0.109 Uiso 1 1 calc R U . . .
C70 C 0.5279(4) 0.5449(4) 0.63002(19) 0.079(2) Uani 1 1 d . . . . .
H70A H 0.578297 0.520701 0.626172 0.119 Uiso 1 1 calc R U . . .
H70B H 0.506170 0.530097 0.652600 0.119 Uiso 1 1 calc R U . . .
H70C H 0.535912 0.596987 0.629951 0.119 Uiso 1 1 calc R U . . .
C1_1 C 0.5908(8) 0.7047(7) 0.7454(3) 0.170(5) Uani 1 1 d D U . . .
H1A_1 H 0.543185 0.713592 0.759631 0.204 Uiso 1 1 calc R U . . .
H1B_1 H 0.629407 0.742829 0.750885 0.204 Uiso 1 1 calc R U . . .
C2_1 C 0.5701(6) 0.7087(6) 0.7083(3) 0.131(3) Uani 1 1 d D U . . .
H2A_1 H 0.527611 0.673990 0.703128 0.157 Uiso 1 1 calc R U . . .
H2B_1 H 0.550691 0.757428 0.702702 0.157 Uiso 1 1 calc R U . . .
C3_1 C 0.6383(6) 0.6925(6) 0.6869(3) 0.143(4) Uani 1 1 d D U . . .
H3A_1 H 0.677518 0.731235 0.689949 0.171 Uiso 1 1 calc R U . . .
H3B_1 H 0.622225 0.692059 0.662097 0.171 Uiso 1 1 calc R U . . .
C4_1 C 0.6762(7) 0.6221(6) 0.6955(3) 0.157(4) Uani 1 1 d D U . . .
H4A_1 H 0.641104 0.582660 0.688028 0.189 Uiso 1 1 calc R U . . .
H4B_1 H 0.725876 0.617814 0.682176 0.189 Uiso 1 1 calc R U . . .
C5_1 C 0.6935(6) 0.6142(7) 0.7336(3) 0.153(4) Uani 1 1 d D U . . .
H5A_1 H 0.708098 0.563838 0.738612 0.184 Uiso 1 1 calc R U . . .
H5B_1 H 0.738590 0.645164 0.739889 0.184 Uiso 1 1 calc R U . . .
C6_1 C 0.6243(7) 0.6345(7) 0.7550(3) 0.162(4) Uani 1 1 d D U . . .
H6A_1 H 0.583218 0.597202 0.752277 0.194 Uiso 1 1 calc R U . . .
H6B_1 H 0.639859 0.635584 0.779882 0.194 Uiso 1 1 calc R U . . .
C1_2 C 0.5215(11) 0.9636(11) 0.4468(7) 0.134(8) Uani 0.661(12) 1 d D U P A 1
H1A_2 H 0.512865 1.015002 0.442827 0.201 Uiso 0.661(12) 1 calc R U P A 1
H1B_2 H 0.494539 0.948921 0.468261 0.201 Uiso 0.661(12) 1 calc R U P A 1
H1C_2 H 0.500599 0.936288 0.427004 0.201 Uiso 0.661(12) 1 calc R U P A 1
C2_2 C 0.6096(8) 0.9491(7) 0.4504(5) 0.125(5) Uani 0.661(12) 1 d D U P A 1
H2A_2 H 0.636741 0.968264 0.429533 0.150 Uiso 0.661(12) 1 calc R U P A 1
H2B_2 H 0.629576 0.975535 0.471006 0.150 Uiso 0.661(12) 1 calc R U P A 1
C3_2 C 0.6299(9) 0.8713(8) 0.4543(5) 0.105(4) Uani 0.661(12) 1 d D U P A 1
H3A_2 H 0.619687 0.845945 0.432079 0.125 Uiso 0.661(12) 1 calc R U P A 1
H3B_2 H 0.596446 0.849505 0.472620 0.125 Uiso 0.661(12) 1 calc R U P A 1
C4_2 C 0.7174(9) 0.8628(8) 0.4644(6) 0.114(5) Uani 0.661(12) 1 d D U P A 1
H4A_2 H 0.725631 0.881588 0.488337 0.137 Uiso 0.661(12) 1 calc R U P A 1
H4B_2 H 0.750182 0.891517 0.448244 0.137 Uiso 0.661(12) 1 calc R U P A 1
C5_2 C 0.7437(8) 0.7832(8) 0.4629(5) 0.111(5) Uani 0.661(12) 1 d D U P A 1
H5A_2 H 0.799746 0.779873 0.468556 0.166 Uiso 0.661(12) 1 calc R U P A 1
H5B_2 H 0.734564 0.764230 0.439404 0.166 Uiso 0.661(12) 1 calc R U P A 1
H5C_2 H 0.713357 0.755190 0.479889 0.166 Uiso 0.661(12) 1 calc R U P A 1
C1_3 C 0.528(2) 0.936(3) 0.4416(11) 0.147(13) Uani 0.339(12) 1 d D U P A 2
H1A_3 H 0.470212 0.935073 0.444104 0.220 Uiso 0.339(12) 1 calc R U P A 2
H1B_3 H 0.545721 0.888855 0.433385 0.220 Uiso 0.339(12) 1 calc R U P A 2
H1C_3 H 0.542415 0.972782 0.424598 0.220 Uiso 0.339(12) 1 calc R U P A 2
C2_3 C 0.5656(17) 0.9528(19) 0.4772(9) 0.159(9) Uani 0.339(12) 1 d D U P A 2
H2A_3 H 0.562313 1.005024 0.481874 0.191 Uiso 0.339(12) 1 calc R U P A 2
H2B_3 H 0.537006 0.927334 0.495997 0.191 Uiso 0.339(12) 1 calc R U P A 2
C3_3 C 0.6520(16) 0.9291(15) 0.4769(9) 0.149(7) Uani 0.339(12) 1 d D U P A 2
H3A_3 H 0.671969 0.924677 0.501110 0.178 Uiso 0.339(12) 1 calc R U P A 2
H3B_3 H 0.684572 0.964895 0.464405 0.178 Uiso 0.339(12) 1 calc R U P A 2
C4_3 C 0.6561(19) 0.8561(18) 0.4582(14) 0.138(8) Uani 0.339(12) 1 d D U P A 2
H4A_3 H 0.634913 0.859968 0.434214 0.166 Uiso 0.339(12) 1 calc R U P A 2
H4B_3 H 0.625137 0.819662 0.471120 0.166 Uiso 0.339(12) 1 calc R U P A 2
C5_3 C 0.7440(17) 0.835(2) 0.4574(13) 0.121(10) Uani 0.339(12) 1 d D U P A 2
H5A_3 H 0.748769 0.783085 0.453614 0.182 Uiso 0.339(12) 1 calc R U P A 2
H5B_3 H 0.768671 0.847792 0.479644 0.182 Uiso 0.339(12) 1 calc R U P A 2
H5C_3 H 0.770307 0.860566 0.438315 0.182 Uiso 0.339(12) 1 calc R U P A 2

loop_
_atom_site_aniso_label
_atom_site_aniso_U_11
_atom_site_aniso_U_22
_atom_site_aniso_U_33
_atom_site_aniso_U_23
_atom_site_aniso_U_13
_atom_site_aniso_U_12
C1 0.078(6) 0.070(5) 0.090(6) 0.006(4) -0.012(5) -0.001(5)
C2 0.076(6) 0.079(6) 0.121(7) 0.018(5) 0.004(5) -0.017(5)
C3 0.074(6) 0.075(6) 0.123(7) 0.009(5) 0.012(5) -0.017(5)
C4 0.066(5) 0.071(5) 0.082(5) -0.005(4) 0.005(4) -0.022(4)
C5 0.072(6) 0.076(5) 0.105(6) -0.012(5) -0.004(5) -0.017(5)
C6 0.060(5) 0.092(6) 0.111(7) -0.003(5) -0.011(5) -0.003(5)
C7 0.059(5) 0.064(5) 0.102(6) 0.012(5) -0.023(4) -0.009(4)
C8 0.054(5) 0.087(6) 0.117(7) -0.006(5) -0.018(5) -0.018(4)
C9 0.051(4) 0.061(5) 0.121(7) 0.004(5) -0.001(5) -0.013(4)
C10 0.045(4) 0.057(5) 0.100(6) 0.015(4) -0.012(4) -0.004(3)
C11 0.067(5) 0.060(5) 0.112(7) 0.003(5) -0.010(5) -0.008(4)
C12 0.073(5) 0.074(6) 0.104(7) 0.020(5) -0.005(5) -0.015(4)
C13 0.060(5) 0.075(5) 0.090(6) -0.013(4) 0.003(4) -0.019(4)
C14 0.079(6) 0.072(5) 0.098(6) -0.008(5) 0.017(5) -0.021(5)
C15 0.053(5) 0.097(7) 0.112(7) -0.014(5) 0.008(5) -0.003(5)
C16 0.062(5) 0.068(5) 0.105(6) -0.010(5) 0.008(5) -0.013(4)
C17 0.081(6) 0.075(5) 0.099(6) -0.012(5) -0.006(5) -0.015(5)
C18 0.073(5) 0.070(5) 0.107(6) -0.007(5) -0.008(5) -0.027(4)
C19 0.040(4) 0.051(5) 0.110(7) 0.002(5) -0.006(4) 0.001(3)
C20 0.054(4) 0.065(5) 0.106(7) 0.007(5) -0.008(4) -0.015(4)
C21 0.054(5) 0.072(5) 0.105(7) 0.017(5) 0.000(4) -0.007(4)
C22 0.057(4) 0.046(4) 0.100(6) -0.002(4) 0.002(4) -0.002(3)
C23 0.081(6) 0.045(5) 0.124(8) 0.002(5) -0.006(5) -0.005(4)
C24 0.089(6) 0.057(5) 0.102(7) 0.010(5) -0.006(5) -0.010(4)
C25 0.055(5) 0.072(6) 0.107(7) -0.009(5) 0.001(4) -0.004(4)
C26 0.050(5) 0.072(5) 0.133(8) -0.018(5) 0.009(5) -0.012(4)
C27 0.057(5) 0.094(7) 0.104(7) -0.020(5) -0.005(5) -0.002(4)
C28 0.051(4) 0.049(5) 0.136(8) -0.016(5) -0.009(5) 0.007(4)
C29 0.060(5) 0.061(5) 0.116(7) -0.019(5) -0.006(5) 0.000(4)
C30 0.061(5) 0.064(6) 0.115(7) -0.023(5) -0.002(5) 0.002(4)
C31 0.041(4) 0.049(4) 0.101(6) -0.002(4) 0.001(4) -0.003(3)
C32 0.039(4) 0.056(5) 0.105(6) -0.008(4) 0.000(4) 0.003(3)
C33 0.043(4) 0.047(4) 0.086(5) -0.009(4) 0.008(4) -0.005(3)
C34 0.039(4) 0.056(4) 0.086(5) -0.010(4) 0.001(3) -0.003(3)
C35 0.045(4) 0.049(4) 0.107(6) -0.001(4) -0.001(4) -0.006(3)
C36 0.052(4) 0.045(4) 0.116(6) 0.001(4) 0.006(4) 0.003(3)
C37 0.062(5) 0.063(5) 0.098(7) -0.022(5) -0.016(5) 0.014(4)
C38 0.051(4) 0.071(5) 0.115(7) -0.020(5) -0.014(5) 0.014(4)
C39 0.053(5) 0.062(5) 0.103(6) -0.019(4) -0.024(4) 0.013(4)
C40 0.046(4) 0.052(4) 0.120(7) -0.007(4) -0.022(4) -0.001(4)
C41 0.068(5) 0.066(5) 0.101(7) -0.005(5) -0.005(5) -0.004(4)
C42 0.064(5) 0.071(5) 0.122(8) -0.013(5) -0.006(5) -0.010(4)
C43 0.035(4) 0.062(4) 0.079(5) -0.005(4) 0.000(3) -0.006(3)
C44 0.048(4) 0.052(4) 0.079(5) 0.002(3) 0.003(3) -0.003(3)
C45 0.049(4) 0.053(4) 0.077(5) -0.004(3) -0.003(4) -0.006(3)
C46 0.046(4) 0.051(4) 0.093(6) 0.003(4) -0.005(4) -0.001(3)
C47 0.054(4) 0.068(5) 0.088(5) -0.005(4) 0.005(4) -0.014(4)
C48 0.056(5) 0.072(5) 0.089(6) 0.005(4) 0.011(4) -0.012(4)
C49 0.052(4) 0.058(4) 0.085(5) 0.007(4) -0.005(4) 0.000(3)
C50 0.047(4) 0.062(4) 0.084(5) 0.001(4) -0.006(4) 0.000(3)
C51 0.046(4) 0.051(4) 0.083(5) 0.002(4) 0.005(4) 0.003(3)
C52 0.049(4) 0.044(4) 0.101(6) 0.004(4) -0.013(4) 0.006(3)
C53 0.039(4) 0.055(5) 0.092(5) 0.008(4) -0.010(4) 0.000(3)
C54 0.044(4) 0.060(5) 0.077(5) -0.002(4) -0.015(3) 0.002(4)
C55 0.048(4) 0.050(4) 0.081(5) 0.003(3) -0.009(4) -0.008(3)
C56 0.046(4) 0.067(5) 0.096(6) 0.014(4) -0.009(4) -0.004(4)
C57 0.048(4) 0.050(4) 0.111(6) 0.006(4) -0.020(4) 0.000(4)
C58 0.037(4) 0.053(4) 0.087(5) -0.005(4) -0.003(3) -0.004(3)
C59 0.036(4) 0.054(4) 0.077(5) -0.001(4) -0.005(4) 0.002(3)
C60 0.042(4) 0.058(4) 0.083(5) -0.004(4) 0.002(4) 0.005(3)
C61 0.037(4) 0.053(4) 0.093(6) -0.002(4) -0.002(4) 0.003(3)
C62 0.039(4) 0.055(4) 0.092(6) 0.000(4) 0.002(4) -0.002(3)
C63 0.048(4) 0.065(4) 0.076(5) 0.003(4) 0.006(4) 0.004(4)
C64 0.041(4) 0.061(4) 0.087(6) -0.010(4) -0.001(4) 0.002(3)
C65 0.086(6) 0.128(7) 0.091(6) -0.026(5) 0.018(5) -0.041(5)
C66 0.048(4) 0.065(5) 0.109(6) 0.006(4) -0.004(4) -0.013(3)
C67 0.057(4) 0.068(5) 0.094(6) -0.006(4) 0.000(4) -0.001(4)
C68 0.050(4) 0.078(5) 0.085(5) -0.001(4) -0.006(4) -0.007(4)
C69 0.051(4) 0.066(5) 0.101(6) -0.001(4) 0.005(4) -0.012(4)
C70 0.059(5) 0.090(6) 0.090(6) -0.004(4) -0.004(4) -0.018(4)
C1_1 0.172(11) 0.180(10) 0.157(8) -0.056(9) 0.000(8) 0.065(9)
C2_1 0.096(7) 0.111(7) 0.186(9) 0.014(7) -0.003(6) 0.020(6)
C3_1 0.127(8) 0.156(9) 0.145(8) 0.022(7) 0.011(7) 0.023(7)
C4_1 0.127(9) 0.185(10) 0.160(8) -0.025(8) 0.000(7) 0.067(8)
C5_1 0.101(7) 0.178(10) 0.181(9) 0.022(9) -0.021(7) 0.043(7)
C6_1 0.160(10) 0.201(11) 0.124(8) 0.047(8) 0.018(7) 0.023(8)
C1_2 0.101(10) 0.089(13) 0.21(2) 0.029(12) -0.025(12) 0.026(9)
C2_2 0.109(8) 0.115(8) 0.151(11) 0.011(9) -0.008(9) -0.001(8)
C3_2 0.087(8) 0.121(8) 0.105(9) 0.000(8) 0.013(7) 0.032(7)
C4_2 0.083(9) 0.125(10) 0.134(11) -0.001(9) 0.005(9) 0.001(8)
C5_2 0.076(9) 0.130(11) 0.126(13) 0.007(11) 0.011(8) 0.018(9)
C1_3 0.11(2) 0.18(3) 0.16(2) 0.04(2) 0.021(16) 0.00(2)
C2_3 0.144(15) 0.157(17) 0.176(17) 0.021(16) 0.008(15) -0.012(14)
C3_3 0.137(13) 0.144(14) 0.165(15) 0.028(13) 0.000(13) -0.020(13)
C4_3 0.115(15) 0.161(14) 0.138(15) 0.015(14) 0.012(15) -0.027(14)
C5_3 0.098(16) 0.13(2) 0.13(2) 0.01(2) -0.001(17) -0.063(15)

loop_
_atom_type_symbol
_atom_type_description
_atom_type_scat_dispersion_real
_atom_type_scat_dispersion_imag
_atom_type_scat_source
C C 0.0181 0.0091 'International Tables Vol C Tables 4.2.6.8 and 6.1.1.4'
H H 0.0000 0.0000 'International Tables Vol C Tables 4.2.6.8 and 6.1.1.4'

loop_
_geom_angle_atom_site_label_1
_geom_angle_atom_site_label_2
_geom_angle_atom_site_label_3
_geom_angle
_geom_angle_site_symmetry_1
_geom_angle_site_symmetry_3
_geom_angle_publ_flag
C6 C1 C2 116.1(8) . . ?
C6 C1 C7 123.5(8) . . ?
C2 C1 C7 118.4(8) . . ?
C3 C2 C1 120.6(8) . . ?
C3 C2 H2 119.7 . . ?
C1 C2 H2 119.7 . . ?
C4 C3 C2 121.7(8) . . ?
C4 C3 H3 119.2 . . ?
C2 C3 H3 119.2 . . ?
C3 C4 C5 115.8(8) . . ?
C3 C4 C13 119.3(7) . . ?
C5 C4 C13 123.2(7) . . ?
C6 C5 C4 121.5(7) . . ?
C6 C5 H5 119.3 . . ?
C4 C5 H5 119.3 . . ?
C5 C6 C1 121.8(8) . . ?
C5 C6 H6 119.1 . . ?
C1 C6 H6 119.1 . . ?
C8 C7 C12 115.7(8) . . ?
C8 C7 C1 120.6(7) . . ?
C12 C7 C1 121.6(7) . . ?
C7 C8 C9 121.6(7) . . ?
C7 C8 H8 119.2 . . ?
C9 C8 H8 119.2 . . ?
C10 C9 C8 120.7(7) . . ?
C10 C9 H9 119.6 . . ?
C8 C9 H9 119.6 . . ?
C11 C10 C9 117.1(8) . . ?
C11 C10 C19 119.9(7) . . ?
C9 C10 C19 120.8(7) . . ?
C10 C11 C12 120.7(7) . . ?
C10 C11 H11 119.6 . . ?
C12 C11 H11 119.6 . . ?
C11 C12 C7 122.3(8) . . ?
C11 C12 H12 118.8 . . ?
C7 C12 H12 118.8 . . ?
C18 C13 C14 115.6(8) . . ?
C18 C13 C4 120.8(7) . . ?
C14 C13 C4 121.4(7) . . ?
C15 C14 C13 121.4(8) . . ?
C15 C14 H14 119.3 . . ?
C13 C14 H14 119.3 . . ?
C14 C15 C16 122.5(8) . . ?
C14 C15 H15 118.8 . . ?
C16 C15 H15 118.8 . . ?
C15 C16 C17 115.2(8) . . ?
C15 C16 C25 123.3(7) . . ?
C17 C16 C25 119.5(8) . . ?
C18 C17 C16 121.3(8) . . ?
C18 C17 H17 119.4 . . ?
C16 C17 H17 119.4 . . ?
C13 C18 C17 122.5(7) . . ?
C13 C18 H18 118.7 . . ?
C17 C18 H18 118.7 . . ?
C24 C19 C20 117.2(8) . . ?
C24 C19 C10 122.8(7) . . ?
C20 C19 C10 118.9(7) . . ?
C19 C20 C21 120.7(7) . . ?
C19 C20 H20 119.6 . . ?
C21 C20 H20 119.6 . . ?
C20 C21 C22 121.3(7) . . ?
C20 C21 H21 119.4 . . ?
C22 C21 H21 119.4 . . ?
C23 C22 C21 116.5(7) . . ?
C23 C22 C31 124.3(7) . . ?
C21 C22 C31 118.4(6) . . ?
C22 C23 C24 120.9(7) . . ?
C22 C23 H23 119.6 . . ?
C24 C23 H23 119.6 . . ?
C19 C24 C23 122.1(7) . . ?
C19 C24 H24 119.0 . . ?
C23 C24 H24 119.0 . . ?
C30 C25 C26 118.3(8) . . ?
C30 C25 C16 122.4(7) . . ?
C26 C25 C16 117.3(8) . . ?
C27 C26 C25 119.4(8) . . ?
C27 C26 H26 120.3 . . ?
C25 C26 H26 120.3 . . ?
C26 C27 C28 122.0(8) . . ?
C26 C27 H27 119.0 . . ?
C28 C27 H27 119.0 . . ?
C27 C28 C29 116.3(9) . . ?
C27 C28 C37 119.3(7) . . ?
C29 C28 C37 123.0(8) . . ?
C30 C29 C28 122.3(8) . . ?
C30 C29 H29 118.9 . . ?
C28 C29 H29 118.9 . . ?
C25 C30 C29 120.4(8) . . ?
C25 C30 H30 119.8 . . ?
C29 C30 H30 119.8 . . ?
C36 C31 C32 117.8(7) . . ?
C36 C31 C22 119.4(7) . . ?
C32 C31 C22 120.3(6) . . ?
C33 C32 C31 119.2(6) . . ?
C33 C32 H32 120.4 . . ?
C31 C32 H32 120.4 . . ?
C32 C33 C34 120.4(6) . . ?
C32 C33 C43 126.5(6) . . ?
C34 C33 C43 110.3(6) . . ?
C35 C34 C33 119.7(6) . . ?
C35 C34 C45 133.6(6) . . ?
C33 C34 C45 104.2(5) . . ?
C34 C35 C36 118.3(6) . . ?
C34 C35 H35 120.8 . . ?
C36 C35 H35 120.8 . . ?
C35 C36 C31 122.8(7) . . ?
C35 C36 H36 118.6 . . ?
C31 C36 H36 118.6 . . ?
C42 C37 C38 117.5(8) . . ?
C42 C37 C28 119.5(7) . . ?
C38 C37 C28 121.6(8) . . ?
C39 C38 C37 121.4(8) . . ?
C39 C38 H38 119.3 . . ?
C37 C38 H38 119.3 . . ?
C38 C39 C40 120.3(7) . . ?
C38 C39 H39 119.9 . . ?
C40 C39 H39 119.9 . . ?
C41 C40 C39 116.9(8) . . ?
C41 C40 C52 119.9(7) . . ?
C39 C40 C52 121.7(6) . . ?
C40 C41 C42 122.1(8) . . ?
C40 C41 H41 119.0 . . ?
C42 C41 H41 119.0 . . ?
C41 C42 C37 120.3(8) . . ?
C41 C42 H42 119.9 . . ?
C37 C42 H42 119.9 . . ?
C44 C43 C33 107.1(5) . . ?
C44 C43 C46 130.3(6) . . ?
C33 C43 C46 122.0(5) . . ?
C43 C44 C55 138.6(6) . . ?
C43 C44 C45 109.9(6) . . ?
C55 C44 C45 106.5(5) . . ?
C58 C45 C44 110.9(6) . . ?
C58 C45 C34 136.9(6) . . ?
C44 C45 C34 108.0(5) . . ?
C51 C46 C47 120.1(6) . . ?
C51 C46 C43 120.1(6) . . ?
C47 C46 C43 119.5(6) . . ?
C48 C47 C46 118.4(7) . . ?
C48 C47 C65 121.7(7) . . ?
C46 C47 C65 119.9(6) . . ?
C49 C48 C47 122.9(7) . . ?
C49 C48 H48 118.6 . . ?
C47 C48 H48 118.6 . . ?
C48 C49 C50 117.6(6) . . ?
C48 C49 C66 122.0(7) . . ?
C50 C49 C66 120.4(7) . . ?
C51 C50 C49 122.0(7) . . ?
C51 C50 H50 119.0 . . ?
C49 C50 H50 119.0 . . ?
C50 C51 C46 119.0(6) . . ?
C50 C51 C67 121.3(6) . . ?
C46 C51 C67 119.7(6) . . ?
C53 C52 C57 118.6(7) . . ?
C53 C52 C40 118.4(6) . . ?
C57 C52 C40 120.7(6) . . ?
C54 C53 C52 121.1(6) . . ?
C54 C53 H53 119.4 . . ?
C52 C53 H53 119.4 . . ?
C53 C54 C55 119.4(6) . . ?
C53 C54 C58 128.5(6) . . ?
C55 C54 C58 109.8(6) . . ?
C56 C55 C54 119.2(6) . . ?
C56 C55 C44 133.2(6) . . ?
C54 C55 C44 105.7(5) . . ?
C55 C56 C57 119.8(6) . . ?
C55 C56 H56 120.1 . . ?
C57 C56 H56 120.1 . . ?
C52 C57 C56 120.7(6) . . ?
C52 C57 H57 119.7 . . ?
C56 C57 H57 119.7 . . ?
C45 C58 C54 106.7(5) . . ?
C45 C58 C59 129.4(6) . . ?
C54 C58 C59 123.5(6) . . ?
C64 C59 C60 120.1(6) . . ?
C64 C59 C58 121.0(6) . . ?
C60 C59 C58 118.8(6) . . ?
C61 C60 C59 119.3(7) . . ?
C61 C60 C68 120.1(6) . . ?
C59 C60 C68 120.6(6) . . ?
C62 C61 C60 121.9(6) . . ?
C62 C61 H61 119.1 . . ?
C60 C61 H61 119.1 . . ?
C61 C62 C63 117.6(6) . . ?
C61 C62 C69 121.2(6) . . ?
C63 C62 C69 121.2(7) . . ?
C62 C63 C64 122.2(7) . . ?
C62 C63 H63 118.9 . . ?
C64 C63 H63 118.9 . . ?
C59 C64 C63 118.7(6) . . ?
C59 C64 C70 122.2(6) . . ?
C63 C64 C70 119.0(7) . . ?
C47 C65 H65A 109.5 . . ?
C47 C65 H65B 109.5 . . ?
H65A C65 H65B 109.5 . . ?
C47 C65 H65C 109.5 . . ?
H65A C65 H65C 109.5 . . ?
H65B C65 H65C 109.5 . . ?
C49 C66 H66A 109.5 . . ?
C49 C66 H66B 109.5 . . ?
H66A C66 H66B 109.5 . . ?
C49 C66 H66C 109.5 . . ?
H66A C66 H66C 109.5 . . ?
H66B C66 H66C 109.5 . . ?
C51 C67 H67A 109.5 . . ?
C51 C67 H67B 109.5 . . ?
H67A C67 H67B 109.5 . . ?
C51 C67 H67C 109.5 . . ?
H67A C67 H67C 109.5 . . ?
H67B C67 H67C 109.5 . . ?
C60 C68 H68A 109.5 . . ?
C60 C68 H68B 109.5 . . ?
H68A C68 H68B 109.5 . . ?
C60 C68 H68C 109.5 . . ?
H68A C68 H68C 109.5 . . ?
H68B C68 H68C 109.5 . . ?
C62 C69 H69A 109.5 . . ?
C62 C69 H69B 109.5 . . ?
H69A C69 H69B 109.5 . . ?
C62 C69 H69C 109.5 . . ?
H69A C69 H69C 109.5 . . ?
H69B C69 H69C 109.5 . . ?
C64 C70 H70A 109.5 . . ?
C64 C70 H70B 109.5 . . ?
H70A C70 H70B 109.5 . . ?
C64 C70 H70C 109.5 . . ?
H70A C70 H70C 109.5 . . ?
H70B C70 H70C 109.5 . . ?
C2_1 C1_1 C6_1 112.2(9) . . ?
C2_1 C1_1 H1A_1 109.2 . . ?
C6_1 C1_1 H1A_1 109.2 . . ?
C2_1 C1_1 H1B_1 109.2 . . ?
C6_1 C1_1 H1B_1 109.2 . . ?
H1A_1 C1_1 H1B_1 107.9 . . ?
C3_1 C2_1 C1_1 110.1(9) . . ?
C3_1 C2_1 H2A_1 109.6 . . ?
C1_1 C2_1 H2A_1 109.6 . . ?
C3_1 C2_1 H2B_1 109.6 . . ?
C1_1 C2_1 H2B_1 109.6 . . ?
H2A_1 C2_1 H2B_1 108.2 . . ?
C2_1 C3_1 C4_1 113.8(9) . . ?
C2_1 C3_1 H3A_1 108.8 . . ?
C4_1 C3_1 H3A_1 108.8 . . ?
C2_1 C3_1 H3B_1 108.8 . . ?
C4_1 C3_1 H3B_1 108.8 . . ?
H3A_1 C3_1 H3B_1 107.7 . . ?
C5_1 C4_1 C3_1 112.6(9) . . ?
C5_1 C4_1 H4A_1 109.1 . . ?
C3_1 C4_1 H4A_1 109.1 . . ?
C5_1 C4_1 H4B_1 109.1 . . ?
C3_1 C4_1 H4B_1 109.1 . . ?
H4A_1 C4_1 H4B_1 107.8 . . ?
C6_1 C5_1 C4_1 111.0(8) . . ?
C6_1 C5_1 H5A_1 109.4 . . ?
C4_1 C5_1 H5A_1 109.4 . . ?
C6_1 C5_1 H5B_1 109.4 . . ?
C4_1 C5_1 H5B_1 109.4 . . ?
H5A_1 C5_1 H5B_1 108.0 . . ?
C1_1 C6_1 C5_1 113.3(9) . . ?
C1_1 C6_1 H6A_1 108.9 . . ?
C5_1 C6_1 H6A_1 108.9 . . ?
C1_1 C6_1 H6B_1 108.9 . . ?
C5_1 C6_1 H6B_1 108.9 . . ?
H6A_1 C6_1 H6B_1 107.7 . . ?
C2_2 C1_2 H1A_2 109.5 . . ?
C2_2 C1_2 H1B_2 109.5 . . ?
H1A_2 C1_2 H1B_2 109.5 . . ?
C2_2 C1_2 H1C_2 109.5 . . ?
H1A_2 C1_2 H1C_2 109.5 . . ?
H1B_2 C1_2 H1C_2 109.5 . . ?
C3_2 C2_2 C1_2 114.0(13) . . ?
C3_2 C2_2 H2A_2 108.7 . . ?
C1_2 C2_2 H2A_2 108.7 . . ?
C3_2 C2_2 H2B_2 108.7 . . ?
C1_2 C2_2 H2B_2 108.7 . . ?
H2A_2 C2_2 H2B_2 107.6 . . ?
C2_2 C3_2 C4_2 110.3(12) . . ?
C2_2 C3_2 H3A_2 109.6 . . ?
C4_2 C3_2 H3A_2 109.6 . . ?
C2_2 C3_2 H3B_2 109.6 . . ?
C4_2 C3_2 H3B_2 109.6 . . ?
H3A_2 C3_2 H3B_2 108.1 . . ?
C3_2 C4_2 C5_2 111.5(13) . . ?
C3_2 C4_2 H4A_2 109.3 . . ?
C5_2 C4_2 H4A_2 109.3 . . ?
C3_2 C4_2 H4B_2 109.3 . . ?
C5_2 C4_2 H4B_2 109.3 . . ?
H4A_2 C4_2 H4B_2 108.0 . . ?
C4_2 C5_2 H5A_2 109.5 . . ?
C4_2 C5_2 H5B_2 109.5 . . ?
H5A_2 C5_2 H5B_2 109.5 . . ?
C4_2 C5_2 H5C_2 109.5 . . ?
H5A_2 C5_2 H5C_2 109.5 . . ?
H5B_2 C5_2 H5C_2 109.5 . . ?
C2_3 C1_3 H1A_3 109.5 . . ?
C2_3 C1_3 H1B_3 109.5 . . ?
H1A_3 C1_3 H1B_3 109.5 . . ?
C2_3 C1_3 H1C_3 109.5 . . ?
H1A_3 C1_3 H1C_3 109.5 . . ?
H1B_3 C1_3 H1C_3 109.5 . . ?
C3_3 C2_3 C1_3 110(2) . . ?
C3_3 C2_3 H2A_3 109.7 . . ?
C1_3 C2_3 H2A_3 109.7 . . ?
C3_3 C2_3 H2B_3 109.7 . . ?
C1_3 C2_3 H2B_3 109.7 . . ?
H2A_3 C2_3 H2B_3 108.2 . . ?
C2_3 C3_3 C4_3 107.5(18) . . ?
C2_3 C3_3 H3A_3 110.2 . . ?
C4_3 C3_3 H3A_3 110.2 . . ?
C2_3 C3_3 H3B_3 110.2 . . ?
C4_3 C3_3 H3B_3 110.2 . . ?
H3A_3 C3_3 H3B_3 108.5 . . ?
C3_3 C4_3 C5_3 106(2) . . ?
C3_3 C4_3 H4A_3 110.5 . . ?
C5_3 C4_3 H4A_3 110.5 . . ?
C3_3 C4_3 H4B_3 110.5 . . ?
C5_3 C4_3 H4B_3 110.5 . . ?
H4A_3 C4_3 H4B_3 108.7 . . ?
C4_3 C5_3 H5A_3 109.5 . . ?
C4_3 C5_3 H5B_3 109.5 . . ?
H5A_3 C5_3 H5B_3 109.5 . . ?
C4_3 C5_3 H5C_3 109.5 . . ?
H5A_3 C5_3 H5C_3 109.5 . . ?
H5B_3 C5_3 H5C_3 109.5 . . ?

loop_
_geom_bond_atom_site_label_1
_geom_bond_atom_site_label_2
_geom_bond_distance
_geom_bond_site_symmetry_2
_geom_bond_publ_flag
C1 C6 1.371(10) . ?
C1 C2 1.396(11) . ?
C1 C7 1.498(11) . ?
C2 C3 1.386(10) . ?
C2 H2 0.9500 . ?
C3 C4 1.371(10) . ?
C3 H3 0.9500 . ?
C4 C5 1.392(10) . ?
C4 C13 1.474(10) . ?
C5 C6 1.367(10) . ?
C5 H5 0.9500 . ?
C6 H6 0.9500 . ?
C7 C8 1.378(10) . ?
C7 C12 1.385(10) . ?
C8 C9 1.396(10) . ?
C8 H8 0.9500 . ?
C9 C10 1.390(9) . ?
C9 H9 0.9500 . ?
C10 C11 1.375(10) . ?
C10 C19 1.486(10) . ?
C11 C12 1.385(10) . ?
C11 H11 0.9500 . ?
C12 H12 0.9500 . ?
C13 C18 1.373(10) . ?
C13 C14 1.397(10) . ?
C14 C15 1.386(10) . ?
C14 H14 0.9500 . ?
C15 C16 1.387(10) . ?
C15 H15 0.9500 . ?
C16 C17 1.398(10) . ?
C16 C25 1.483(11) . ?
C17 C18 1.395(10) . ?
C17 H17 0.9500 . ?
C18 H18 0.9500 . ?
C19 C24 1.372(10) . ?
C19 C20 1.389(10) . ?
C20 C21 1.401(10) . ?
C20 H20 0.9500 . ?
C21 C22 1.402(9) . ?
C21 H21 0.9500 . ?
C22 C23 1.383(10) . ?
C22 C31 1.497(10) . ?
C23 C24 1.400(10) . ?
C23 H23 0.9500 . ?
C24 H24 0.9500 . ?
C25 C30 1.374(10) . ?
C25 C26 1.425(10) . ?
C26 C27 1.387(11) . ?
C26 H26 0.9500 . ?
C27 C28 1.398(10) . ?
C27 H27 0.9500 . ?
C28 C29 1.401(10) . ?
C28 C37 1.490(11) . ?
C29 C30 1.385(10) . ?
C29 H29 0.9500 . ?
C30 H30 0.9500 . ?
C31 C36 1.395(9) . ?
C31 C32 1.407(9) . ?
C32 C33 1.390(9) . ?
C32 H32 0.9500 . ?
C33 C34 1.423(8) . ?
C33 C43 1.477(9) . ?
C34 C35 1.376(9) . ?
C34 C45 1.479(9) . ?
C35 C36 1.389(9) . ?
C35 H35 0.9500 . ?
C36 H36 0.9500 . ?
C37 C42 1.390(10) . ?
C37 C38 1.390(10) . ?
C38 C39 1.379(10) . ?
C38 H38 0.9500 . ?
C39 C40 1.401(10) . ?
C39 H39 0.9500 . ?
C40 C41 1.374(9) . ?
C40 C52 1.491(10) . ?
C41 C42 1.378(10) . ?
C41 H41 0.9500 . ?
C42 H42 0.9500 . ?
C43 C44 1.359(8) . ?
C43 C46 1.500(9) . ?
C44 C55 1.456(9) . ?
C44 C45 1.458(8) . ?
C45 C58 1.355(8) . ?
C46 C51 1.400(9) . ?
C46 C47 1.401(9) . ?
C47 C48 1.393(9) . ?
C47 C65 1.521(10) . ?
C48 C49 1.369(9) . ?
C48 H48 0.9500 . ?
C49 C50 1.397(9) . ?
C49 C66 1.516(9) . ?
C50 C51 1.385(9) . ?
C50 H50 0.9500 . ?
C51 C67 1.527(9) . ?
C52 C53 1.385(8) . ?
C52 C57 1.396(9) . ?
C53 C54 1.381(9) . ?
C53 H53 0.9500 . ?
C54 C55 1.424(9) . ?
C54 C58 1.458(9) . ?
C55 C56 1.378(9) . ?
C56 C57 1.400(9) . ?
C56 H56 0.9500 . ?
C57 H57 0.9500 . ?
C58 C59 1.490(8) . ?
C59 C64 1.393(9) . ?
C59 C60 1.401(9) . ?
C60 C61 1.395(9) . ?
C60 C68 1.499(9) . ?
C61 C62 1.386(9) . ?
C61 H61 0.9500 . ?
C62 C63 1.395(9) . ?
C62 C69 1.487(8) . ?
C63 C64 1.399(9) . ?
C63 H63 0.9500 . ?
C64 C70 1.517(9) . ?
C65 H65A 0.9800 . ?
C65 H65B 0.9800 . ?
C65 H65C 0.9800 . ?
C66 H66A 0.9800 . ?
C66 H66B 0.9800 . ?
C66 H66C 0.9800 . ?
C67 H67A 0.9800 . ?
C67 H67B 0.9800 . ?
C67 H67C 0.9800 . ?
C68 H68A 0.9800 . ?
C68 H68B 0.9800 . ?
C68 H68C 0.9800 . ?
C69 H69A 0.9800 . ?
C69 H69B 0.9800 . ?
C69 H69C 0.9800 . ?
C70 H70A 0.9800 . ?
C70 H70B 0.9800 . ?
C70 H70C 0.9800 . ?
C1_1 C2_1 1.466(10) . ?
C1_1 C6_1 1.473(10) . ?
C1_1 H1A_1 0.9900 . ?
C1_1 H1B_1 0.9900 . ?
C2_1 C3_1 1.451(10) . ?
C2_1 H2A_1 0.9900 . ?
C2_1 H2B_1 0.9900 . ?
C3_1 C4_1 1.497(10) . ?
C3_1 H3A_1 0.9900 . ?
C3_1 H3B_1 0.9900 . ?
C4_1 C5_1 1.495(10) . ?
C4_1 H4A_1 0.9900 . ?
C4_1 H4B_1 0.9900 . ?
C5_1 C6_1 1.484(10) . ?
C5_1 H5A_1 0.9900 . ?
C5_1 H5B_1 0.9900 . ?
C6_1 H6A_1 0.9900 . ?
C6_1 H6B_1 0.9900 . ?
C1_2 C2_2 1.529(15) . ?
C1_2 H1A_2 0.9800 . ?
C1_2 H1B_2 0.9800 . ?
C1_2 H1C_2 0.9800 . ?
C2_2 C3_2 1.498(13) . ?
C2_2 H2A_2 0.9900 . ?
C2_2 H2B_2 0.9900 . ?
C3_2 C4_2 1.546(14) . ?
C3_2 H3A_2 0.9900 . ?
C3_2 H3B_2 0.9900 . ?
C4_2 C5_2 1.550(14) . ?
C4_2 H4A_2 0.9900 . ?
C4_2 H4B_2 0.9900 . ?
C5_2 H5A_2 0.9800 . ?
C5_2 H5B_2 0.9800 . ?
C5_2 H5C_2 0.9800 . ?
C1_3 C2_3 1.543(17) . ?
C1_3 H1A_3 0.9800 . ?
C1_3 H1B_3 0.9800 . ?
C1_3 H1C_3 0.9800 . ?
C2_3 C3_3 1.536(17) . ?
C2_3 H2A_3 0.9900 . ?
C2_3 H2B_3 0.9900 . ?
C3_3 C4_3 1.539(16) . ?
C3_3 H3A_3 0.9900 . ?
C3_3 H3B_3 0.9900 . ?
C4_3 C5_3 1.548(16) . ?
C4_3 H4A_3 0.9900 . ?
C4_3 H4B_3 0.9900 . ?
C5_3 H5A_3 0.9800 . ?
C5_3 H5B_3 0.9800 . ?
C5_3 H5C_3 0.9800 . ?

loop_
_geom_torsion_atom_site_label_1
_geom_torsion_atom_site_label_2
_geom_torsion_atom_site_label_3
_geom_torsion_atom_site_label_4
_geom_torsion
_geom_torsion_site_symmetry_1
_geom_torsion_site_symmetry_2
_geom_torsion_site_symmetry_3
_geom_torsion_site_symmetry_4
_geom_torsion_publ_flag
C6 C1 C2 C3 12.1(12) . . . . ?
C7 C1 C2 C3 -152.7(8) . . . . ?
C1 C2 C3 C4 0.5(13) . . . . ?
C2 C3 C4 C5 -13.0(12) . . . . ?
C2 C3 C4 C13 153.0(8) . . . . ?
C3 C4 C5 C6 13.2(12) . . . . ?
C13 C4 C5 C6 -152.2(8) . . . . ?
C4 C5 C6 C1 -0.7(13) . . . . ?
C2 C1 C6 C5 -12.0(12) . . . . ?
C7 C1 C6 C5 151.8(8) . . . . ?
C6 C1 C7 C8 -18.6(11) . . . . ?
C2 C1 C7 C8 144.9(8) . . . . ?
C6 C1 C7 C12 178.1(7) . . . . ?
C2 C1 C7 C12 -18.4(11) . . . . ?
C12 C7 C8 C9 11.7(11) . . . . ?
C1 C7 C8 C9 -152.5(7) . . . . ?
C7 C8 C9 C10 -0.8(11) . . . . ?
C8 C9 C10 C11 -9.4(10) . . . . ?
C8 C9 C10 C19 154.1(7) . . . . ?
C9 C10 C11 C12 8.4(10) . . . . ?
C19 C10 C11 C12 -155.3(7) . . . . ?
C10 C11 C12 C7 3.0(12) . . . . ?
C8 C7 C12 C11 -12.9(11) . . . . ?
C1 C7 C12 C11 151.2(7) . . . . ?
C3 C4 C13 C18 -142.8(8) . . . . ?
C5 C4 C13 C18 22.1(12) . . . . ?
C3 C4 C13 C14 19.4(11) . . . . ?
C5 C4 C13 C14 -175.7(8) . . . . ?
C18 C13 C14 C15 10.6(11) . . . . ?
C4 C13 C14 C15 -152.5(8) . . . . ?
C13 C14 C15 C16 -1.4(12) . . . . ?
C14 C15 C16 C17 -8.8(12) . . . . ?
C14 C15 C16 C25 155.1(8) . . . . ?
C15 C16 C17 C18 9.8(11) . . . . ?
C25 C16 C17 C18 -154.7(8) . . . . ?
C14 C13 C18 C17 -9.6(12) . . . . ?
C4 C13 C18 C17 153.6(8) . . . . ?
C16 C17 C18 C13 -0.6(13) . . . . ?
C11 C10 C19 C24 -19.1(10) . . . . ?
C9 C10 C19 C24 177.8(7) . . . . ?
C11 C10 C19 C20 148.5(7) . . . . ?
C9 C10 C19 C20 -14.6(10) . . . . ?
C24 C19 C20 C21 7.3(10) . . . . ?
C10 C19 C20 C21 -160.9(6) . . . . ?
C19 C20 C21 C22 1.4(11) . . . . ?
C20 C21 C22 C23 -10.5(10) . . . . ?
C20 C21 C22 C31 159.9(6) . . . . ?
C21 C22 C23 C24 11.0(11) . . . . ?
C31 C22 C23 C24 -158.8(7) . . . . ?
C20 C19 C24 C23 -6.9(11) . . . . ?
C10 C19 C24 C23 160.9(7) . . . . ?
C22 C23 C24 C19 -2.5(12) . . . . ?
C15 C16 C25 C30 171.1(7) . . . . ?
C17 C16 C25 C30 -25.7(11) . . . . ?
C15 C16 C25 C26 -24.9(11) . . . . ?
C17 C16 C25 C26 138.3(7) . . . . ?
C30 C25 C26 C27 9.0(11) . . . . ?
C16 C25 C26 C27 -155.7(7) . . . . ?
C25 C26 C27 C28 1.1(11) . . . . ?
C26 C27 C28 C29 -9.4(11) . . . . ?
C26 C27 C28 C37 157.5(7) . . . . ?
C27 C28 C29 C30 8.0(10) . . . . ?
C37 C28 C29 C30 -158.4(7) . . . . ?
C26 C25 C30 C29 -10.5(11) . . . . ?
C16 C25 C30 C29 153.4(7) . . . . ?
C28 C29 C30 C25 1.9(11) . . . . ?
C23 C22 C31 C36 25.8(10) . . . . ?
C21 C22 C31 C36 -143.8(7) . . . . ?
C23 C22 C31 C32 -172.5(7) . . . . ?
C21 C22 C31 C32 17.8(9) . . . . ?
C36 C31 C32 C33 11.6(10) . . . . ?
C22 C31 C32 C33 -150.4(6) . . . . ?
C31 C32 C33 C34 -2.1(10) . . . . ?
C31 C32 C33 C43 157.2(6) . . . . ?
C32 C33 C34 C35 -9.1(10) . . . . ?
C43 C33 C34 C35 -171.4(6) . . . . ?
C32 C33 C34 C45 155.4(6) . . . . ?
C43 C33 C34 C45 -6.9(7) . . . . ?
C33 C34 C35 C36 10.2(10) . . . . ?
C45 C34 C35 C36 -148.9(7) . . . . ?
C34 C35 C36 C31 -0.3(11) . . . . ?
C32 C31 C36 C35 -10.7(10) . . . . ?
C22 C31 C36 C35 151.4(7) . . . . ?
C27 C28 C37 C42 -139.2(7) . . . . ?
C29 C28 C37 C42 26.8(10) . . . . ?
C27 C28 C37 C38 26.9(10) . . . . ?
C29 C28 C37 C38 -167.1(7) . . . . ?
C42 C37 C38 C39 7.1(10) . . . . ?
C28 C37 C38 C39 -159.2(7) . . . . ?
C37 C38 C39 C40 2.4(11) . . . . ?
C38 C39 C40 C41 -12.4(10) . . . . ?
C38 C39 C40 C52 153.4(7) . . . . ?
C39 C40 C41 C42 13.2(11) . . . . ?
C52 C40 C41 C42 -152.8(7) . . . . ?
C40 C41 C42 C37 -3.9(12) . . . . ?
C38 C37 C42 C41 -6.4(11) . . . . ?
C28 C37 C42 C41 160.2(7) . . . . ?
C32 C33 C43 C44 -154.5(7) . . . . ?
C34 C33 C43 C44 6.6(8) . . . . ?
C32 C33 C43 C46 17.6(10) . . . . ?
C34 C33 C43 C46 178.6(6) . . . . ?
C33 C43 C44 C55 147.1(8) . . . . ?
C46 C43 C44 C55 -24.0(14) . . . . ?
C33 C43 C44 C45 -3.2(8) . . . . ?
C46 C43 C44 C45 -174.3(7) . . . . ?
C43 C44 C45 C58 159.8(6) . . . . ?
C55 C44 C45 C58 -0.2(8) . . . . ?
C43 C44 C45 C34 -1.1(8) . . . . ?
C55 C44 C45 C34 -161.1(6) . . . . ?
C35 C34 C45 C58 12.8(14) . . . . ?
C33 C34 C45 C58 -148.5(8) . . . . ?
C35 C34 C45 C44 166.2(7) . . . . ?
C33 C34 C45 C44 4.9(7) . . . . ?
C44 C43 C46 C51 80.9(10) . . . . ?
C33 C43 C46 C51 -89.1(8) . . . . ?
C44 C43 C46 C47 -105.0(9) . . . . ?
C33 C43 C46 C47 85.0(9) . . . . ?
C51 C46 C47 C48 -0.5(10) . . . . ?
C43 C46 C47 C48 -174.6(6) . . . . ?
C51 C46 C47 C65 177.5(7) . . . . ?
C43 C46 C47 C65 3.4(10) . . . . ?
C46 C47 C48 C49 0.9(11) . . . . ?
C65 C47 C48 C49 -177.0(7) . . . . ?
C47 C48 C49 C50 -1.5(10) . . . . ?
C47 C48 C49 C66 177.2(6) . . . . ?
C48 C49 C50 C51 1.7(10) . . . . ?
C66 C49 C50 C51 -177.1(6) . . . . ?
C49 C50 C51 C46 -1.3(10) . . . . ?
C49 C50 C51 C67 177.9(6) . . . . ?
C47 C46 C51 C50 0.7(10) . . . . ?
C43 C46 C51 C50 174.7(6) . . . . ?
C47 C46 C51 C67 -178.5(6) . . . . ?
C43 C46 C51 C67 -4.5(9) . . . . ?
C41 C40 C52 C53 141.3(7) . . . . ?
C39 C40 C52 C53 -24.1(10) . . . . ?
C41 C40 C52 C57 -21.1(10) . . . . ?
C39 C40 C52 C57 173.5(6) . . . . ?
C57 C52 C53 C54 9.2(10) . . . . ?
C40 C52 C53 C54 -153.6(6) . . . . ?
C52 C53 C54 C55 -0.6(10) . . . . ?
C52 C53 C54 C58 160.6(7) . . . . ?
C53 C54 C55 C56 -8.3(10) . . . . ?
C58 C54 C55 C56 -172.7(6) . . . . ?
C53 C54 C55 C44 158.0(6) . . . . ?
C58 C54 C55 C44 -6.5(7) . . . . ?
C43 C44 C55 C56 16.6(15) . . . . ?
C45 C44 C55 C56 167.5(8) . . . . ?
C43 C44 C55 C54 -146.8(9) . . . . ?
C45 C44 C55 C54 4.1(7) . . . . ?
C54 C55 C56 C57 8.3(10) . . . . ?
C44 C55 C56 C57 -153.4(7) . . . . ?
C53 C52 C57 C56 -9.2(10) . . . . ?
C40 C52 C57 C56 153.2(7) . . . . ?
C55 C56 C57 C52 0.5(10) . . . . ?
C44 C45 C58 C54 -3.7(8) . . . . ?
C34 C45 C58 C54 149.2(8) . . . . ?
C44 C45 C58 C59 -176.3(7) . . . . ?
C34 C45 C58 C59 -23.4(13) . . . . ?
C53 C54 C58 C45 -156.2(7) . . . . ?
C55 C54 C58 C45 6.4(8) . . . . ?
C53 C54 C58 C59 17.0(11) . . . . ?
C55 C54 C58 C59 179.6(6) . . . . ?
C45 C58 C59 C64 72.3(10) . . . . ?
C54 C58 C59 C64 -99.2(8) . . . . ?
C45 C58 C59 C60 -110.3(8) . . . . ?
C54 C58 C59 C60 78.2(8) . . . . ?
C64 C59 C60 C61 -4.0(9) . . . . ?
C58 C59 C60 C61 178.5(5) . . . . ?
C64 C59 C60 C68 175.7(6) . . . . ?
C58 C59 C60 C68 -1.8(9) . . . . ?
C59 C60 C61 C62 1.4(9) . . . . ?
C68 C60 C61 C62 -178.3(6) . . . . ?
C60 C61 C62 C63 1.2(9) . . . . ?
C60 C61 C62 C69 -179.5(6) . . . . ?
C61 C62 C63 C64 -1.3(9) . . . . ?
C69 C62 C63 C64 179.5(6) . . . . ?
C60 C59 C64 C63 3.9(9) . . . . ?
C58 C59 C64 C63 -178.6(6) . . . . ?
C60 C59 C64 C70 -174.3(6) . . . . ?
C58 C59 C64 C70 3.2(10) . . . . ?
C62 C63 C64 C59 -1.3(9) . . . . ?
C62 C63 C64 C70 177.0(6) . . . . ?
C6_1 C1_1 C2_1 C3_1 -56.2(15) . . . . ?
C1_1 C2_1 C3_1 C4_1 54.5(15) . . . . ?
C2_1 C3_1 C4_1 C5_1 -51.4(15) . . . . ?
C3_1 C4_1 C5_1 C6_1 47.6(16) . . . . ?
C2_1 C1_1 C6_1 C5_1 55.5(16) . . . . ?
C4_1 C5_1 C6_1 C1_1 -50.3(16) . . . . ?
C1_2 C2_2 C3_2 C4_2 -169.8(18) . . . . ?
C2_2 C3_2 C4_2 C5_2 -170.9(17) . . . . ?
C1_3 C2_3 C3_3 C4_3 -41(5) . . . . ?
C2_3 C3_3 C4_3 C5_3 178(3) . . . . ?
